data_4508789
loop_
_publ_author_name
'Chen, Pang-Kuan'
'Che, Yun-Xia'
'Xue, Lin'
'Zheng, Ji-Min'

_publ_section_title
;
 Two 2-Fold Interpenetrated Frameworks Showing Different Topologies Based
 on the Isomerous Benzenedicarboxylate Mixed with a
 FlexibleN,N&#x2018;-Type Ligand
;
_journal_issue 11
_journal_name_full 'Crystal Growth &amp; Design'
_journal_page_first 2517
_journal_paper_doi 10.1021/cg0602717
_journal_volume 6
_journal_year 2006
_chemical_formula_sum 'C21 H18 Co N2 O4'
_chemical_formula_weight 421.30
_chemical_name_systematic
; 
 ? 
;
_space_group_IT_number 61
_symmetry_cell_setting orthorhombic
_symmetry_space_group_name_Hall '-P 2ac 2ab'
_symmetry_space_group_name_H-M 'P b c a'
_atom_sites_solution_hydrogens geom
_atom_sites_solution_primary direct
_atom_sites_solution_secondary difmap
_audit_creation_method SHELXL-97
_cell_angle_alpha 90.00
_cell_angle_beta 90.00
_cell_angle_gamma 90.00
_cell_formula_units_Z 8
_cell_length_a 11.722(2)
_cell_length_b 16.609(3)
_cell_length_c 19.650(4)
_cell_measurement_reflns_used 23939
_cell_measurement_temperature 293(2)
_cell_measurement_theta_max 27.54
_cell_measurement_theta_min 3.11
_cell_volume 3825.7(12)
_computing_cell_refinement 'rapid auto'
_computing_data_collection 'rapid auto'
_computing_data_reduction 'rapid auto'
_computing_molecular_graphics 'SHELXTL-97 (Sheldrick, 1997)'
_computing_publication_material 'SHELXTL-97 (Sheldrick, 1997)'
_computing_structure_refinement 'SHELXL-97 (Sheldrick, 1997)'
_computing_structure_solution 'SHELXS-97 (Sheldrick, 1990)'
_diffrn_ambient_temperature 293(2)
_diffrn_measured_fraction_theta_full 0.982
_diffrn_measured_fraction_theta_max 0.982
_diffrn_measurement_device_type 'rigaku r-axis rapid IP area detector'
_diffrn_measurement_method oscillation
_diffrn_radiation_monochromator graphite
_diffrn_radiation_source 'rotating anode'
_diffrn_radiation_type MoK\a
_diffrn_radiation_wavelength 0.71073
_diffrn_reflns_av_R_equivalents 0.0546
_diffrn_reflns_av_sigmaI/netI 0.0350
_diffrn_reflns_limit_h_max 14
_diffrn_reflns_limit_h_min -14
_diffrn_reflns_limit_k_max 20
_diffrn_reflns_limit_k_min -20
_diffrn_reflns_limit_l_max 23
_diffrn_reflns_limit_l_min -23
_diffrn_reflns_number 28299
_diffrn_reflns_theta_full 25.50
_diffrn_reflns_theta_max 25.50
_diffrn_reflns_theta_min 3.18
_exptl_absorpt_coefficient_mu 0.927
_exptl_absorpt_correction_T_max 0.9405
_exptl_absorpt_correction_T_min 0.8186
_exptl_absorpt_correction_type multi-scan
_exptl_absorpt_process_details SADABS
_exptl_crystal_colour Purpl
_exptl_crystal_density_diffrn 1.463
_exptl_crystal_density_method 'not measured'
_exptl_crystal_description Block
_exptl_crystal_F_000 1736
_exptl_crystal_size_max 0.23
_exptl_crystal_size_mid 0.15
_exptl_crystal_size_min 0.07
_refine_diff_density_max 0.619
_refine_diff_density_min -0.536
_refine_diff_density_rms 0.063
_refine_ls_extinction_method none
_refine_ls_goodness_of_fit_ref 1.063
_refine_ls_hydrogen_treatment constr
_refine_ls_matrix_type full
_refine_ls_number_parameters 253
_refine_ls_number_reflns 3501
_refine_ls_number_restraints 0
_refine_ls_restrained_S_all 1.063
_refine_ls_R_factor_all 0.0516
_refine_ls_R_factor_gt 0.0410
_refine_ls_shift/su_max 0.001
_refine_ls_shift/su_mean 0.000
_refine_ls_structure_factor_coef Fsqd
_refine_ls_weighting_details 'calc w=1/[\s^2^(Fo^2^)+(0.0660P)^2^+1.3430P] where P=(Fo^2^+2Fc^2^)/3'
_refine_ls_weighting_scheme calc
_refine_ls_wR_factor_gt 0.1112
_refine_ls_wR_factor_ref 0.1165
_reflns_number_gt 2837
_reflns_number_total 3501
_reflns_threshold_expression >2sigma(I)
_cod_data_source_file cg0602717sup2.cif
_cod_data_source_block b
_cod_depositor_comments
;
The following automatic conversions were performed:

'_symmetry_cell_setting' value 'Orthorhombic' changed to
'orthorhombic' according to
/home/saulius/struct/CIF-dictionaries/cif_core.dic dictionary named
'cif_core.dic' version 2.4.2 from
2011-04-26.

'_refine_ls_hydrogen_treatment' value 'CONSTR' changed
to 'constr' according to
/home/saulius/struct/CIF-dictionaries/cif_core.dic dictionary named
'cif_core.dic' version 2.4.2 from 2011-04-26.

Automatic conversion script
Id: cif_fix_values 1891 2012-01-12 08:04:46Z andrius 
;
_cod_original_cell_volume 3825.6(13)
_cod_original_sg_symbol_H-M Pbca
_cod_database_code 4508789

loop_
_symmetry_equiv_pos_as_xyz
'x, y, z'
'-x+1/2, -y, z+1/2'
'-x, y+1/2, -z+1/2'
'x+1/2, -y+1/2, -z'
'-x, -y, -z'
'x-1/2, y, -z-1/2'
'x, -y-1/2, z-1/2'
'-x-1/2, y-1/2, z'

loop_
_atom_site_label
_atom_site_type_symbol
_atom_site_fract_x
_atom_site_fract_y
_atom_site_fract_z
_atom_site_U_iso_or_equiv
_atom_site_adp_type
_atom_site_occupancy
_atom_site_symmetry_multiplicity
_atom_site_calc_flag
_atom_site_refinement_flags
Co1 Co 0.96345(3) 0.11356(2) 0.629631(15) 0.03451(14) Uani 1 1 d .
C1 C 0.8131(2) -0.03204(18) 0.60353(17) 0.0555(7) Uani 1 1 d .
H1A H 0.8814 -0.0604 0.6054 0.067 Uiso 1 1 calc R
C2 C 0.7143(2) -0.07488(19) 0.59623(18) 0.0601(8) Uani 1 1 d .
H2A H 0.7164 -0.1307 0.5933 0.072 Uiso 1 1 calc R
C3 C 0.6106(2) -0.03449(18) 0.59325(14) 0.0489(7) Uani 1 1 d .
C4 C 0.6156(2) 0.04796(19) 0.59787(17) 0.0585(8) Uani 1 1 d .
H4A H 0.5485 0.0778 0.5958 0.070 Uiso 1 1 calc R
C5 C 0.7179(2) 0.08695(19) 0.60555(18) 0.0574(7) Uani 1 1 d .
H5A H 0.7180 0.1428 0.6091 0.069 Uiso 1 1 calc R
C6 C 0.4998(3) -0.0780(2) 0.58727(17) 0.0589(8) Uani 1 1 d .
H6A H 0.5062 -0.1186 0.5520 0.071 Uiso 1 1 calc R
H6B H 0.4411 -0.0402 0.5735 0.071 Uiso 1 1 calc R
C7 C 0.4645(2) -0.1178(2) 0.6529(2) 0.0615(9) Uani 1 1 d .
H7A H 0.4637 -0.0778 0.6889 0.074 Uiso 1 1 calc R
H7B H 0.5204 -0.1584 0.6649 0.074 Uiso 1 1 calc R
C8 C 0.3467(3) -0.1573(2) 0.6484(2) 0.0704(9) Uani 1 1 d .
H8A H 0.3438 -0.1917 0.6086 0.084 Uiso 1 1 calc R
H8B H 0.3347 -0.1908 0.6882 0.084 Uiso 1 1 calc R
C9 C 0.2531(2) -0.09566(19) 0.64412(17) 0.0545(7) Uani 1 1 d .
C10 C 0.2113(3) -0.0584(2) 0.70132(17) 0.0712(10) Uani 1 1 d .
H10A H 0.2391 -0.0730 0.7439 0.085 Uiso 1 1 calc R
C11 C 0.1295(3) 0.0000(2) 0.69638(16) 0.0664(9) Uani 1 1 d .
H11A H 0.1028 0.0239 0.7361 0.080 Uiso 1 1 calc R
C12 C 0.1260(2) -0.01208(19) 0.58127(14) 0.0533(7) Uani 1 1 d .
H12A H 0.0969 0.0035 0.5393 0.064 Uiso 1 1 calc R
C13 C 0.2080(2) -0.0713(2) 0.58287(16) 0.0581(8) Uani 1 1 d .
H13A H 0.2330 -0.0947 0.5426 0.070 Uiso 1 1 calc R
C14 C 0.9398(3) 0.20947(17) 0.52547(14) 0.0513(7) Uani 1 1 d .
C15 C 0.9424(2) 0.24527(16) 0.45547(13) 0.0445(6) Uani 1 1 d .
C16 C 0.8539(2) 0.29341(19) 0.43353(16) 0.0548(7) Uani 1 1 d .
H16A H 0.7944 0.3057 0.4631 0.066 Uiso 1 1 calc R
C17 C 0.8530(3) 0.3236(2) 0.36792(16) 0.0649(9) Uani 1 1 d .
H17A H 0.7933 0.3565 0.3538 0.078 Uiso 1 1 calc R
C18 C 0.9395(3) 0.30542(19) 0.32358(15) 0.0616(8) Uani 1 1 d .
C19 C 0.9414(5) 0.3419(3) 0.2538(2) 0.0912(14) Uani 1 1 d .
C20 C 1.0280(3) 0.2572(2) 0.34495(16) 0.0608(8) Uani 1 1 d .
H20A H 1.0865 0.2440 0.3149 0.073 Uiso 1 1 calc R
C21 C 1.0303(3) 0.22830(18) 0.41109(15) 0.0535(7) Uani 1 1 d .
H21A H 1.0915 0.1972 0.4257 0.064 Uiso 1 1 calc R
N1 N 0.81714(18) 0.04785(13) 0.60819(11) 0.0450(5) Uani 1 1 d .
N2 N 0.0862(2) 0.02407(14) 0.63695(10) 0.0458(5) Uani 1 1 d .
O1 O 1.0145(2) 0.15624(14) 0.53947(11) 0.0634(6) Uani 1 1 d .
O2 O 0.8655(2) 0.22929(14) 0.56645(11) 0.0697(6) Uani 1 1 d .
O3 O 1.0027(4) 0.31666(18) 0.20974(14) 0.1104(11) Uani 1 1 d .
O4 O 0.8874(4) 0.4033(4) 0.2421(2) 0.186(2) Uani 1 1 d .

loop_
_atom_site_aniso_label
_atom_site_aniso_U_11
_atom_site_aniso_U_22
_atom_site_aniso_U_33
_atom_site_aniso_U_23
_atom_site_aniso_U_13
_atom_site_aniso_U_12
Co1 0.0389(2) 0.0366(2) 0.0280(2) -0.00078(12) 0.00061(13) -0.00244(13)
C1 0.0421(14) 0.0448(17) 0.080(2) -0.0062(14) -0.0031(14) 0.0060(12)
C2 0.0463(16) 0.0446(17) 0.089(2) -0.0108(16) -0.0035(15) 0.0023(13)
C3 0.0416(14) 0.0522(17) 0.0529(15) -0.0080(13) -0.0008(12) 0.0020(12)
C4 0.0417(15) 0.0529(19) 0.081(2) -0.0040(15) -0.0003(14) 0.0101(13)
C5 0.0477(16) 0.0434(17) 0.081(2) -0.0051(15) -0.0005(15) 0.0069(13)
C6 0.0445(15) 0.0563(19) 0.076(2) -0.0114(16) -0.0069(15) 0.0010(14)
C7 0.0449(16) 0.055(2) 0.084(2) 0.0066(16) -0.0108(15) 0.0037(13)
C8 0.0497(17) 0.054(2) 0.108(3) 0.0108(19) -0.0052(17) -0.0006(15)
C9 0.0392(14) 0.0492(18) 0.075(2) 0.0058(14) -0.0040(14) -0.0049(12)
C10 0.067(2) 0.092(3) 0.0540(18) 0.0196(17) -0.0062(16) 0.0192(19)
C11 0.073(2) 0.085(2) 0.0419(16) 0.0065(15) 0.0003(15) 0.0200(18)
C12 0.0482(15) 0.069(2) 0.0425(15) -0.0045(13) -0.0059(13) 0.0080(14)
C13 0.0485(16) 0.067(2) 0.0592(18) -0.0127(15) -0.0041(14) 0.0041(15)
C14 0.0678(18) 0.0433(16) 0.0427(15) 0.0018(12) -0.0022(14) -0.0131(14)
C15 0.0578(15) 0.0378(14) 0.0380(13) 0.0014(11) -0.0048(12) -0.0078(12)
C16 0.0508(16) 0.0586(19) 0.0550(16) 0.0076(14) -0.0015(14) -0.0059(14)
C17 0.0617(19) 0.073(2) 0.0602(19) 0.0209(16) -0.0127(16) -0.0030(16)
C18 0.086(2) 0.0560(19) 0.0432(16) 0.0102(13) -0.0147(16) -0.0170(17)
C19 0.117(3) 0.101(3) 0.055(2) 0.026(2) -0.021(2) -0.021(3)
C20 0.087(2) 0.0512(18) 0.0441(16) -0.0025(13) 0.0109(16) -0.0067(16)
C21 0.0674(19) 0.0438(17) 0.0493(16) 0.0031(12) 0.0011(14) 0.0069(13)
N1 0.0438(12) 0.0440(13) 0.0473(12) -0.0028(10) 0.0006(10) 0.0021(10)
N2 0.0451(12) 0.0521(14) 0.0401(12) 0.0027(9) -0.0012(10) -0.0009(10)
O1 0.0739(14) 0.0634(14) 0.0530(12) 0.0186(10) -0.0057(11) 0.0013(12)
O2 0.0997(17) 0.0609(14) 0.0484(11) 0.0009(10) 0.0195(12) -0.0092(12)
O3 0.204(3) 0.082(2) 0.0460(14) 0.0117(13) 0.000(2) -0.034(2)
O4 0.153(4) 0.270(6) 0.136(3) 0.137(4) 0.019(3) 0.066(4)

loop_
_atom_type_symbol
_atom_type_description
_atom_type_scat_dispersion_real
_atom_type_scat_dispersion_imag
_atom_type_scat_source
C C 0.0033 0.0016 'International Tables Vol C Tables 4.2.6.8 and 6.1.1.4'
H H 0.0000 0.0000 'International Tables Vol C Tables 4.2.6.8 and 6.1.1.4'
N N 0.0061 0.0033 'International Tables Vol C Tables 4.2.6.8 and 6.1.1.4'
O O 0.0106 0.0060 'International Tables Vol C Tables 4.2.6.8 and 6.1.1.4'
Co Co 0.3494 0.9721 'International Tables Vol C Tables 4.2.6.8 and 6.1.1.4'

loop_
_geom_angle_atom_site_label_1
_geom_angle_atom_site_label_2
_geom_angle_atom_site_label_3
_geom_angle
_geom_angle_site_symmetry_1
_geom_angle_site_symmetry_3
O1 Co1 O3 114.91(13) . 7_566
O1 Co1 N2 96.18(9) . 1_655
O3 Co1 N2 101.55(12) 7_566 1_655
O1 Co1 N1 104.71(9) . .
O3 Co1 N1 130.67(14) 7_566 .
N2 Co1 N1 102.16(9) 1_655 .
O1 Co1 O4 165.58(17) . 7_566
O3 Co1 O4 55.26(15) 7_566 7_566
N2 Co1 O4 96.33(16) 1_655 7_566
N1 Co1 O4 79.57(12) . 7_566
N1 C1 C2 123.8(3) . .
N1 C1 H1A 118.1 . .
C2 C1 H1A 118.1 . .
C1 C2 C3 119.6(3) . .
C1 C2 H2A 120.2 . .
C3 C2 H2A 120.2 . .
C4 C3 C2 116.2(3) . .
C4 C3 C6 121.6(3) . .
C2 C3 C6 122.1(3) . .
C5 C4 C3 121.0(3) . .
C5 C4 H4A 119.5 . .
C3 C4 H4A 119.5 . .
N1 C5 C4 122.5(3) . .
N1 C5 H5A 118.7 . .
C4 C5 H5A 118.7 . .
C3 C6 C7 112.6(3) . .
C3 C6 H6A 109.1 . .
C7 C6 H6A 109.1 . .
C3 C6 H6B 109.1 . .
C7 C6 H6B 109.1 . .
H6A C6 H6B 107.8 . .
C6 C7 C8 112.7(3) . .
C6 C7 H7A 109.0 . .
C8 C7 H7A 109.0 . .
C6 C7 H7B 109.0 . .
C8 C7 H7B 109.0 . .
H7A C7 H7B 107.8 . .
C9 C8 C7 111.7(3) . .
C9 C8 H8A 109.3 . .
C7 C8 H8A 109.3 . .
C9 C8 H8B 109.3 . .
C7 C8 H8B 109.3 . .
H8A C8 H8B 107.9 . .
C10 C9 C13 116.5(3) . .
C10 C9 C8 121.4(3) . .
C13 C9 C8 122.0(3) . .
C11 C10 C9 120.8(3) . .
C11 C10 H10A 119.6 . .
C9 C10 H10A 119.6 . .
N2 C11 C10 122.8(3) . .
N2 C11 H11A 118.6 . .
C10 C11 H11A 118.6 . .
N2 C12 C13 123.2(3) . .
N2 C12 H12A 118.4 . .
C13 C12 H12A 118.4 . .
C12 C13 C9 119.9(3) . .
C12 C13 H13A 120.0 . .
C9 C13 H13A 120.0 . .
O2 C14 O1 122.0(3) . .
O2 C14 C15 120.6(3) . .
O1 C14 C15 117.3(3) . .
C21 C15 C16 118.9(3) . .
C21 C15 C14 121.0(3) . .
C16 C15 C14 120.1(3) . .
C15 C16 C17 120.5(3) . .
C15 C16 H16A 119.7 . .
C17 C16 H16A 119.7 . .
C18 C17 C16 120.5(3) . .
C18 C17 H17A 119.8 . .
C16 C17 H17A 119.8 . .
C17 C18 C20 119.5(3) . .
C17 C18 C19 120.2(4) . .
C20 C18 C19 120.2(4) . .
O3 C19 O4 117.8(4) . .
O3 C19 C18 121.8(5) . .
O4 C19 C18 120.1(5) . .
C18 C20 C21 120.1(3) . .
C18 C20 H20A 120.0 . .
C21 C20 H20A 120.0 . .
C15 C21 C20 120.6(3) . .
C15 C21 H21A 119.7 . .
C20 C21 H21A 119.7 . .
C1 N1 C5 116.8(2) . .
C1 N1 Co1 124.60(18) . .
C5 N1 Co1 118.2(2) . .
C12 N2 C11 116.8(3) . .
C12 N2 Co1 120.59(19) . 1_455
C11 N2 Co1 122.6(2) . 1_455
C14 O1 Co1 103.36(19) . .
C19 O3 Co1 103.1(3) . 7_565
C19 O4 Co1 83.3(3) . 7_565

loop_
_geom_bond_atom_site_label_1
_geom_bond_atom_site_label_2
_geom_bond_distance
_geom_bond_site_symmetry_2
Co1 O1 2.000(2) .
Co1 O3 2.008(3) 7_566
Co1 N2 2.074(2) 1_655
Co1 N1 2.076(2) .
Co1 O4 2.400(5) 7_566
C1 N1 1.331(4) .
C1 C2 1.367(4) .
C1 H1A 0.9300 .
C2 C3 1.389(4) .
C2 H2A 0.9300 .
C3 C4 1.374(4) .
C3 C6 1.491(4) .
C4 C5 1.371(4) .
C4 H4A 0.9300 .
C5 N1 1.334(4) .
C5 H5A 0.9300 .
C6 C7 1.508(5) .
C6 H6A 0.9700 .
C6 H6B 0.9700 .
C7 C8 1.531(4) .
C7 H7A 0.9700 .
C7 H7B 0.9700 .
C8 C9 1.503(4) .
C8 H8A 0.9700 .
C8 H8B 0.9700 .
C9 C10 1.374(5) .
C9 C13 1.375(4) .
C10 C11 1.367(5) .
C10 H10A 0.9300 .
C11 N2 1.335(4) .
C11 H11A 0.9300 .
C12 N2 1.332(3) .
C12 C13 1.375(4) .
C12 H12A 0.9300 .
C13 H13A 0.9300 .
C14 O2 1.230(4) .
C14 O1 1.275(4) .
C14 C15 1.499(4) .
C15 C21 1.379(4) .
C15 C16 1.379(4) .
C16 C17 1.383(4) .
C16 H16A 0.9300 .
C17 C18 1.370(5) .
C17 H17A 0.9300 .
C18 C20 1.377(5) .
C18 C19 1.499(4) .
C19 O3 1.201(6) .
C19 O4 1.221(6) .
C20 C21 1.386(4) .
C20 H20A 0.9300 .
C21 H21A 0.9300 .
N2 Co1 2.074(2) 1_455
O3 Co1 2.008(3) 7_565
O4 Co1 2.400(5) 7_565

loop_
_geom_torsion_atom_site_label_1
_geom_torsion_atom_site_label_2
_geom_torsion_atom_site_label_3
_geom_torsion_atom_site_label_4
_geom_torsion
_geom_torsion_site_symmetry_1
_geom_torsion_site_symmetry_4
N1 C1 C2 C3 0.1(5) . .
C1 C2 C3 C4 0.1(5) . .
C1 C2 C3 C6 -178.3(3) . .
C2 C3 C4 C5 -0.5(5) . .
C6 C3 C4 C5 177.9(3) . .
C3 C4 C5 N1 0.8(5) . .
C4 C3 C6 C7 -104.0(3) . .
C2 C3 C6 C7 74.3(4) . .
C3 C6 C7 C8 175.8(3) . .
C6 C7 C8 C9 -70.3(4) . .
C7 C8 C9 C10 -81.9(4) . .
C7 C8 C9 C13 95.4(4) . .
C13 C9 C10 C11 -0.2(5) . .
C8 C9 C10 C11 177.3(3) . .
C9 C10 C11 N2 -0.3(6) . .
N2 C12 C13 C9 -0.1(5) . .
C10 C9 C13 C12 0.3(5) . .
C8 C9 C13 C12 -177.1(3) . .
O2 C14 C15 C21 174.8(3) . .
O1 C14 C15 C21 -7.6(4) . .
O2 C14 C15 C16 -7.8(4) . .
O1 C14 C15 C16 169.8(3) . .
C21 C15 C16 C17 0.5(4) . .
C14 C15 C16 C17 -176.9(3) . .
C15 C16 C17 C18 0.7(5) . .
C16 C17 C18 C20 -0.4(5) . .
C16 C17 C18 C19 -176.6(3) . .
C17 C18 C19 O3 -166.1(4) . .
C20 C18 C19 O3 17.8(6) . .
C17 C18 C19 O4 20.5(6) . .
C20 C18 C19 O4 -155.6(5) . .
C17 C18 C20 C21 -0.9(5) . .
C19 C18 C20 C21 175.2(3) . .
C16 C15 C21 C20 -1.9(4) . .
C14 C15 C21 C20 175.6(3) . .
C18 C20 C21 C15 2.1(5) . .
C2 C1 N1 C5 0.1(5) . .
C2 C1 N1 Co1 173.1(3) . .
C4 C5 N1 C1 -0.5(5) . .
C4 C5 N1 Co1 -174.0(3) . .
O1 Co1 N1 C1 101.5(2) . .
O3 Co1 N1 C1 -115.4(3) 7_566 .
N2 Co1 N1 C1 1.7(2) 1_655 .
O4 Co1 N1 C1 -92.6(3) 7_566 .
O1 Co1 N1 C5 -85.6(2) . .
O3 Co1 N1 C5 57.5(3) 7_566 .
N2 Co1 N1 C5 174.6(2) 1_655 .
O4 Co1 N1 C5 80.3(3) 7_566 .
C13 C12 N2 C11 -0.4(5) . .
C13 C12 N2 Co1 179.4(2) . 1_455
C10 C11 N2 C12 0.5(5) . .
C10 C11 N2 Co1 -179.2(3) . 1_455
O2 C14 O1 Co1 6.6(3) . .
C15 C14 O1 Co1 -170.95(19) . .
O3 Co1 O1 C14 -78.8(2) 7_566 .
N2 Co1 O1 C14 175.36(19) 1_655 .
N1 Co1 O1 C14 71.0(2) . .
O4 Co1 O1 C14 -34.6(6) 7_566 .
O4 C19 O3 Co1 -8.1(6) . 7_565
C18 C19 O3 Co1 178.3(3) . 7_565
O3 C19 O4 Co1 6.7(5) . 7_565
C18 C19 O4 Co1 -179.6(4) . 7_565
